data_2016227
loop_
_publ_author_name
'Tan Su'
'Ya-Qian Lan'

_publ_section_title
;
 Bis[diaquabis(2,2-bipyridine
 <i>N</i>,<i>N</i>'-dioxide-<i>{\k</i>}^2^<i>O</i>,<i>O</i>')cobalt(II)]
 {\xi}-octamolybdate dihydrate
;
_journal_coeditor_code BG3034
_journal_issue 11
_journal_name_full 'Acta Crystallographica Section C'
_journal_page_first m522
_journal_page_last m524
_journal_paper_doi 10.1107/S0108270107018914
_journal_volume 63
_journal_year 2007
_chemical_formula_iupac '[Co (C10 H8 N2 O2)2 (H2 O1)2]2 [Mo8 O26], 2H2 O'
_chemical_formula_moiety '2C20 H20 Co N4 O6 2+, (Mo8 O26 4-), 2H2 O'
_chemical_formula_sum 'C40 H44 Co2 Mo8 N8 O40'
_chemical_formula_weight 2162.22
_chemical_name_systematic
;
Bis[diaquabis(2,2-bipyridine N,N'-dioxide-<i>\k</i>^2^O,O')cobalt(II)]
\x-octamolybdate dihydrate
;
_space_group_IT_number 14
_symmetry_cell_setting monoclinic
_symmetry_space_group_name_Hall '-P 2yn'
_symmetry_space_group_name_H-M 'P 1 21/n 1'
_atom_sites_solution_hydrogens geom
_atom_sites_solution_primary direct
_atom_sites_solution_secondary difmap
_audit_creation_method SHELXL-97
_cell_angle_alpha 90.00
_cell_angle_beta 110.392(5)
_cell_angle_gamma 90.00
_cell_formula_units_Z 2
_cell_length_a 12.603(3)
_cell_length_b 18.014(3)
_cell_length_c 14.658(4)
_cell_measurement_reflns_used 18203
_cell_measurement_temperature 293(2)
_cell_measurement_theta_max 28.61
_cell_measurement_theta_min 1.84
_cell_volume 3119.3(12)
_computing_cell_refinement 'SAINT (Bruker, 1999)'
_computing_data_collection 'SMART (Bruker, 1997)'
_computing_data_reduction SAINT
_computing_molecular_graphics 'SHELXTL-Plus (Sheldrick, 1990)'
_computing_publication_material SHELXL97
_computing_structure_refinement 'SHELXL97 (Sheldrick, 1997)'
_computing_structure_solution 'SHELXS97 (Sheldrick, 1997)'
_diffrn_ambient_temperature 293(2)
_diffrn_measured_fraction_theta_full 0.997
_diffrn_measured_fraction_theta_max 0.918
_diffrn_measurement_device_type 'Bruker APEX CCD area-detector'
_diffrn_measurement_method '\w scans'
_diffrn_radiation_monochromator graphite
_diffrn_radiation_source 'fine-focus sealed tube'
_diffrn_radiation_type MoK\a
_diffrn_radiation_wavelength 0.71069
_diffrn_reflns_av_R_equivalents 0.0327
_diffrn_reflns_av_sigmaI/netI 0.0401
_diffrn_reflns_limit_h_max 16
_diffrn_reflns_limit_h_min -16
_diffrn_reflns_limit_k_max 23
_diffrn_reflns_limit_k_min -23
_diffrn_reflns_limit_l_max 19
_diffrn_reflns_limit_l_min -13
_diffrn_reflns_number 18887
_diffrn_reflns_theta_full 25.00
_diffrn_reflns_theta_max 28.61
_diffrn_reflns_theta_min 1.84
_diffrn_standards_number 0
_exptl_absorpt_coefficient_mu 2.178
_exptl_absorpt_correction_T_max 0.661
_exptl_absorpt_correction_T_min 0.466
_exptl_absorpt_correction_type multi-scan
_exptl_absorpt_process_details '(SADABS; Sheldrick, 1996)'
_exptl_crystal_colour pink
_exptl_crystal_density_diffrn 2.302
_exptl_crystal_density_method 'not measured'
_exptl_crystal_description block
_exptl_crystal_F_000 2100
_exptl_crystal_size_max 0.43
_exptl_crystal_size_mid 0.30
_exptl_crystal_size_min 0.19
_refine_diff_density_max 0.451
_refine_diff_density_min -0.607
_refine_ls_extinction_method none
_refine_ls_goodness_of_fit_ref 1.037
_refine_ls_hydrogen_treatment mixed
_refine_ls_matrix_type full
_refine_ls_number_parameters 460
_refine_ls_number_reflns 7333
_refine_ls_number_restraints 10
_refine_ls_restrained_S_all 1.044
_refine_ls_R_factor_all 0.0389
_refine_ls_R_factor_gt 0.0275
_refine_ls_shift/su_max 0.005
_refine_ls_shift/su_mean 0.000
_refine_ls_structure_factor_coef Fsqd
_refine_ls_weighting_details 'calc w=1/[\s^2^(Fo^2^)+(0.0257P)^2^] where P=(Fo^2^+2Fc^2^)/3'
_refine_ls_weighting_scheme calc
_refine_ls_wR_factor_gt 0.0578
_refine_ls_wR_factor_ref 0.0619
_reflns_number_gt 5992
_reflns_number_total 7333
_reflns_threshold_expression I>2\s(I)
_cod_data_source_file bg3034.cif
_cod_data_source_block I
_cod_original_cell_volume 3119.3(11)
_cod_original_sg_symbol_H-M 'P 21/n'
_cod_database_code 2016227
_cod_database_fobs_code 2016227

loop_
_symmetry_equiv_pos_as_xyz
'x, y, z'
'-x+1/2, y+1/2, -z+1/2'
'-x, -y, -z'
'x-1/2, -y-1/2, z-1/2'

loop_
_atom_site_type_symbol
_atom_site_label
_atom_site_fract_x
_atom_site_fract_y
_atom_site_fract_z
_atom_site_U_iso_or_equiv
_atom_site_adp_type
_atom_site_calc_flag
_atom_site_refinement_flags
_atom_site_occupancy
Co Co1 0.33083(3) 0.58433(2) 0.95239(3) 0.02411(9) Uani d . 1
Mo Mo1 0.543714(19) 0.507447(13) 0.622772(17) 0.01935(6) Uani d . 1
Mo Mo2 0.59104(2) 0.348410(14) 0.513293(19) 0.02563(7) Uani d . 1
Mo Mo3 0.72191(2) 0.634742(14) 0.59093(2) 0.02681(7) Uani d D 1
Mo Mo4 0.81235(2) 0.464469(15) 0.59258(2) 0.03340(8) Uani d . 1
C C1 0.4589(3) 0.68656(16) 0.8005(2) 0.0310(7) Uani d . 1
H H1 0.3954 0.6722 0.7483 0.037 Uiso calc R 1
C C2 0.5600(3) 0.69702(17) 0.7865(2) 0.0346(7) Uani d . 1
H H2 0.5650 0.6893 0.7254 0.042 Uiso calc R 1
C C3 0.6535(3) 0.71877(18) 0.8627(2) 0.0375(8) Uani d . 1
H H3 0.7229 0.7253 0.8547 0.045 Uiso calc R 1
C C4 0.6421(3) 0.73086(18) 0.9522(2) 0.0381(8) Uani d . 1
H H4 0.7043 0.7470 1.0042 0.046 Uiso calc R 1
C C5 0.5407(3) 0.71944(16) 0.9655(2) 0.0282(7) Uani d . 1
C C6 0.5290(2) 0.73148(16) 1.0608(2) 0.0286(7) Uani d . 1
C C7 0.5545(3) 0.79829(19) 1.1097(3) 0.0427(9) Uani d . 1
H H7 0.5714 0.8397 1.0793 0.051 Uiso calc R 1
C C8 0.5549(3) 0.8035(2) 1.2044(3) 0.0472(9) Uani d . 1
H H8 0.5732 0.8481 1.2382 0.057 Uiso calc R 1
C C9 0.5282(3) 0.7425(2) 1.2472(2) 0.0443(9) Uani d . 1
H H9 0.5278 0.7457 1.3104 0.053 Uiso calc R 1
C C10 0.5022(3) 0.67686(19) 1.1980(2) 0.0348(7) Uani d . 1
H H10 0.4837 0.6356 1.2275 0.042 Uiso calc R 1
C C11 0.1999(3) 0.48726(19) 0.7187(2) 0.0416(8) Uani d . 1
H H11 0.2075 0.5318 0.6895 0.050 Uiso calc R 1
C C12 0.2041(3) 0.4216(2) 0.6728(3) 0.0512(10) Uani d . 1
H H12 0.2138 0.4219 0.6127 0.061 Uiso calc R 1
C C13 0.1941(3) 0.3559(2) 0.7156(3) 0.0473(9) Uani d . 1
H H13 0.1987 0.3109 0.6861 0.057 Uiso calc R 1
C C14 0.1769(3) 0.35773(17) 0.8038(2) 0.0365(8) Uani d . 1
H H14 0.1677 0.3135 0.8329 0.044 Uiso calc R 1
C C15 0.1732(2) 0.42429(16) 0.8489(2) 0.0287(7) Uani d . 1
C C16 0.1495(2) 0.42856(16) 0.9404(2) 0.0280(7) Uani d . 1
C C17 0.0515(3) 0.39960(17) 0.9491(3) 0.0373(8) Uani d . 1
H H17 -0.0021 0.3770 0.8958 0.045 Uiso calc R 1
C C18 0.0327(3) 0.4040(2) 1.0360(3) 0.0440(9) Uani d . 1
H H18 -0.0329 0.3845 1.0419 0.053 Uiso calc R 1
C C19 0.1135(3) 0.4380(2) 1.1147(3) 0.0423(8) Uani d . 1
H H19 0.1018 0.4423 1.1738 0.051 Uiso calc R 1
C C20 0.2099(3) 0.46483(18) 1.1051(2) 0.0357(7) Uani d . 1
H H20 0.2644 0.4871 1.1582 0.043 Uiso calc R 1
N N1 0.45024(19) 0.69676(12) 0.88836(18) 0.0251(5) Uani d . 1
N N2 0.50336(19) 0.67194(13) 1.10662(17) 0.0265(5) Uani d . 1
N N3 0.1851(2) 0.48856(13) 0.80467(18) 0.0280(6) Uani d . 1
N N4 0.2275(2) 0.45965(13) 1.01980(18) 0.0276(6) Uani d . 1
O O1 0.93189(19) 0.45556(15) 0.6898(2) 0.0574(7) Uani d . 1
O O2 0.8421(2) 0.43450(14) 0.49443(19) 0.0560(7) Uani d . 1
O O3 0.63608(18) 0.31875(13) 0.42299(15) 0.0412(6) Uani d . 1
O O4 0.56136(18) 0.26972(12) 0.56265(17) 0.0413(6) Uani d . 1
O O5 0.40947(15) 0.53068(10) 0.51972(14) 0.0226(4) Uani d . 1
O O6 0.52155(17) 0.53516(11) 0.72502(15) 0.0308(5) Uani d . 1
O O7 0.78768(18) 0.67733(12) 0.69925(17) 0.0430(6) Uani d . 1
O O8 0.7074(2) 0.70082(13) 0.50544(18) 0.0512(7) Uani d D 1
O O9 0.70207(15) 0.52167(10) 0.65454(14) 0.0241(4) Uani d . 1
O O10 0.56548(15) 0.62338(10) 0.57441(14) 0.0254(4) Uani d . 1
O O11 0.8173(2) 0.57021(12) 0.55893(18) 0.0461(6) Uani d . 1
O O12 0.73061(16) 0.37787(10) 0.60828(14) 0.0277(5) Uani d . 1
O O13 0.53144(16) 0.41088(10) 0.62459(14) 0.0260(4) Uani d . 1
O O14 0.18014(16) 0.55321(11) 0.84665(15) 0.0305(5) Uani d . 1
O O15 0.32542(16) 0.48245(11) 1.01460(15) 0.0307(5) Uani d . 1
O O16 0.35021(15) 0.68711(10) 0.89835(15) 0.0287(5) Uani d . 1
O O17 0.48416(16) 0.60604(11) 1.06117(15) 0.0309(5) Uani d . 1
O O1W 0.2293(3) 0.66531(15) 1.19770(18) 0.0593(8) Uani d D 1
O O2W 0.42366(18) 0.52741(12) 0.87911(18) 0.0351(5) Uani d D 1
O O3W 0.2338(2) 0.64482(12) 1.01737(17) 0.0363(5) Uani d D 1
H H1B 0.262(3) 0.7063(12) 1.210(2) 0.055 Uiso d D 1
H H1A 0.235(3) 0.6443(17) 1.2505(18) 0.055 Uiso d D 1
H H2A 0.466(3) 0.5395(18) 0.848(2) 0.055 Uiso d D 1
H H2B 0.439(3) 0.4846(12) 0.900(3) 0.055 Uiso d D 1
H H3A 0.239(3) 0.6446(18) 1.0760(14) 0.055 Uiso d D 1
H H3B 0.226(3) 0.6892(12) 0.998(2) 0.055 Uiso d D 1

loop_
_atom_site_aniso_label
_atom_site_aniso_U_11
_atom_site_aniso_U_22
_atom_site_aniso_U_33
_atom_site_aniso_U_12
_atom_site_aniso_U_13
_atom_site_aniso_U_23
Co1 0.0257(2) 0.0198(2) 0.0282(2) -0.00266(15) 0.01122(18) -0.00036(16)
Mo1 0.02250(12) 0.01884(12) 0.01712(12) 0.00070(9) 0.00741(10) -0.00009(10)
Mo2 0.03046(14) 0.02076(13) 0.02293(14) 0.00715(10) 0.00585(12) -0.00089(10)
Mo3 0.02998(14) 0.02294(13) 0.02981(15) -0.00604(10) 0.01333(12) -0.00416(11)
Mo4 0.03895(16) 0.02831(15) 0.04067(18) 0.00516(12) 0.02359(15) 0.00030(13)
C1 0.0400(17) 0.0266(16) 0.0244(16) -0.0033(13) 0.0089(15) -0.0039(13)
C2 0.050(2) 0.0304(17) 0.0278(17) -0.0067(14) 0.0184(16) -0.0046(14)
C3 0.0406(18) 0.0381(19) 0.038(2) -0.0114(15) 0.0193(17) -0.0024(16)
C4 0.0419(19) 0.043(2) 0.0300(18) -0.0190(15) 0.0131(16) -0.0043(15)
C5 0.0372(16) 0.0235(15) 0.0244(16) -0.0101(13) 0.0113(14) -0.0010(13)
C6 0.0344(16) 0.0254(16) 0.0263(16) -0.0064(13) 0.0111(14) -0.0011(13)
C7 0.061(2) 0.0318(18) 0.039(2) -0.0173(16) 0.0225(19) -0.0081(15)
C8 0.062(2) 0.046(2) 0.038(2) -0.0170(18) 0.023(2) -0.0185(17)
C9 0.046(2) 0.062(2) 0.0290(19) -0.0057(18) 0.0184(17) -0.0085(17)
C10 0.0358(17) 0.045(2) 0.0255(17) -0.0051(15) 0.0124(15) 0.0069(15)
C11 0.052(2) 0.042(2) 0.0331(19) -0.0121(16) 0.0182(18) 0.0002(16)
C12 0.067(2) 0.056(2) 0.038(2) -0.0082(19) 0.026(2) -0.0134(19)
C13 0.056(2) 0.039(2) 0.046(2) -0.0054(17) 0.017(2) -0.0209(18)
C14 0.0422(19) 0.0273(17) 0.0356(19) -0.0043(14) 0.0082(16) -0.0088(15)
C15 0.0268(15) 0.0284(16) 0.0260(16) -0.0029(12) 0.0033(13) -0.0004(13)
C16 0.0310(16) 0.0228(15) 0.0255(16) -0.0011(12) 0.0040(14) 0.0001(13)
C17 0.0364(18) 0.0300(17) 0.043(2) -0.0081(14) 0.0107(16) 0.0007(15)
C18 0.0382(19) 0.048(2) 0.052(2) -0.0039(16) 0.0232(18) 0.0118(18)
C19 0.047(2) 0.050(2) 0.036(2) 0.0025(17) 0.0219(18) 0.0093(17)
C20 0.0401(18) 0.0377(19) 0.0248(17) 0.0000(14) 0.0055(15) -0.0012(14)
N1 0.0298(13) 0.0186(12) 0.0272(14) -0.0015(10) 0.0102(12) 0.0014(10)
N2 0.0282(13) 0.0269(13) 0.0235(13) -0.0044(10) 0.0080(11) 0.0001(11)
N3 0.0303(13) 0.0260(13) 0.0244(13) -0.0030(10) 0.0055(12) -0.0057(11)
N4 0.0267(13) 0.0270(13) 0.0284(14) -0.0026(10) 0.0087(12) 0.0010(11)
O1 0.0318(13) 0.0647(18) 0.072(2) 0.0031(12) 0.0130(14) -0.0048(15)
O2 0.0842(19) 0.0399(14) 0.0685(18) 0.0081(13) 0.0575(17) -0.0010(13)
O3 0.0402(13) 0.0515(15) 0.0275(12) 0.0196(11) 0.0062(11) -0.0068(11)
O4 0.0522(14) 0.0233(11) 0.0444(14) 0.0025(10) 0.0120(12) 0.0026(10)
O5 0.0249(10) 0.0205(10) 0.0211(10) 0.0005(8) 0.0062(9) 0.0003(8)
O6 0.0387(12) 0.0336(12) 0.0232(11) 0.0012(9) 0.0148(10) -0.0033(9)
O7 0.0382(13) 0.0443(14) 0.0430(14) -0.0118(10) 0.0098(12) -0.0148(12)
O8 0.0607(16) 0.0451(15) 0.0549(16) -0.0039(12) 0.0290(14) 0.0137(13)
O9 0.0250(10) 0.0256(10) 0.0200(10) 0.0033(8) 0.0056(9) -0.0016(8)
O10 0.0274(10) 0.0200(10) 0.0263(11) 0.0004(8) 0.0063(9) 0.0025(8)
O11 0.0635(16) 0.0308(13) 0.0639(17) -0.0038(11) 0.0474(15) -0.0019(12)
O12 0.0301(11) 0.0270(11) 0.0223(11) 0.0092(8) 0.0045(9) 0.0025(9)
O13 0.0338(11) 0.0217(10) 0.0236(11) 0.0013(8) 0.0112(9) 0.0024(8)
O14 0.0339(11) 0.0221(10) 0.0321(12) 0.0004(9) 0.0072(10) -0.0048(9)
O15 0.0264(11) 0.0307(11) 0.0344(12) -0.0069(9) 0.0099(10) 0.0033(10)
O16 0.0272(10) 0.0245(10) 0.0363(13) 0.0002(8) 0.0135(10) 0.0052(9)
O17 0.0345(11) 0.0196(10) 0.0346(12) -0.0003(8) 0.0070(10) 0.0010(9)
O1W 0.100(2) 0.0489(17) 0.0311(15) -0.0069(16) 0.0263(16) 0.0029(13)
O2W 0.0412(13) 0.0271(12) 0.0475(15) 0.0093(10) 0.0286(12) 0.0089(11)
O3W 0.0462(13) 0.0305(12) 0.0388(14) -0.0008(10) 0.0229(13) -0.0060(11)

loop_
_atom_type_symbol
_atom_type_description
_atom_type_scat_dispersion_real
_atom_type_scat_dispersion_imag
_atom_type_scat_source
C C 0.0033 0.0016 'International Tables Vol C Tables 4.2.6.8 and 6.1.1.4'
H H 0.0000 0.0000 'International Tables Vol C Tables 4.2.6.8 and 6.1.1.4'
N N 0.0061 0.0033 'International Tables Vol C Tables 4.2.6.8 and 6.1.1.4'
O O 0.0106 0.0060 'International Tables Vol C Tables 4.2.6.8 and 6.1.1.4'
Co Co 0.3494 0.9721 'International Tables Vol C Tables 4.2.6.8 and 6.1.1.4'
Mo Mo -1.6832 0.6857 'International Tables Vol C Tables 4.2.6.8 and 6.1.1.4'

loop_
_geom_angle_atom_site_label_1
_geom_angle_atom_site_label_2
_geom_angle_atom_site_label_3
_geom_angle_site_symmetry_1
_geom_angle_site_symmetry_3
_geom_angle
O15 Co1 O16 . . 175.11(8)
O15 Co1 O14 . . 85.81(8)
O16 Co1 O14 . . 99.00(8)
O15 Co1 O17 . . 89.62(8)
O16 Co1 O17 . . 85.55(8)
O14 Co1 O17 . . 175.14(8)
O15 Co1 O3W . . 98.46(9)
O16 Co1 O3W . . 82.76(9)
O14 Co1 O3W . . 87.29(9)
O17 Co1 O3W . . 95.03(9)
O15 Co1 O2W . . 84.39(9)
O16 Co1 O2W . . 94.58(8)
O14 Co1 O2W . . 90.81(9)
O17 Co1 O2W . . 87.11(9)
O3W Co1 O2W . . 176.44(9)
O6 Mo1 O13 . . 103.73(9)
O6 Mo1 O5 . . 105.41(9)
O13 Mo1 O5 . . 100.03(8)
O6 Mo1 O9 . . 103.08(9)
O13 Mo1 O9 . . 102.78(8)
O5 Mo1 O9 . . 137.73(8)
O6 Mo1 O10 . . 94.64(9)
O13 Mo1 O10 . . 161.59(8)
O5 Mo1 O10 . . 73.45(7)
O9 Mo1 O10 . . 73.73(7)
O6 Mo1 O5 . 3_666 175.84(8)
O13 Mo1 O5 . 3_666 77.50(8)
O5 Mo1 O5 . 3_666 78.16(8)
O9 Mo1 O5 . 3_666 72.76(7)
O10 Mo1 O5 . 3_666 84.26(7)
O4 Mo2 O3 . . 104.68(11)
O4 Mo2 O12 . . 101.94(9)
O3 Mo2 O12 . . 100.58(10)
O4 Mo2 O10 . 3_666 99.88(9)
O3 Mo2 O10 . 3_666 95.81(9)
O12 Mo2 O10 . 3_666 148.27(8)
O4 Mo2 O5 . 3_666 157.92(9)
O3 Mo2 O5 . 3_666 96.58(10)
O12 Mo2 O5 . 3_666 79.52(7)
O10 Mo2 O5 3_666 3_666 71.71(7)
O4 Mo2 O13 . . 86.07(9)
O3 Mo2 O13 . . 169.17(9)
O12 Mo2 O13 . . 78.02(8)
O10 Mo2 O13 3_666 . 80.82(8)
O5 Mo2 O13 3_666 . 72.59(7)
O8 Mo3 O7 . . 105.46(12)
O8 Mo3 O11 . . 99.61(12)
O7 Mo3 O11 . . 111.93(11)
O8 Mo3 O10 . . 98.09(10)
O7 Mo3 O10 . . 108.23(10)
O11 Mo3 O10 . . 129.36(9)
O8 Mo3 O9 . . 158.23(10)
O7 Mo3 O9 . . 96.21(9)
O11 Mo3 O9 . . 73.53(8)
O10 Mo3 O9 . . 72.67(7)
O1 Mo4 O2 . . 106.91(13)
O1 Mo4 O12 . . 100.36(11)
O2 Mo4 O12 . . 97.41(11)
O1 Mo4 O11 . . 101.94(12)
O2 Mo4 O11 . . 93.42(11)
O12 Mo4 O11 . . 151.12(8)
O1 Mo4 O9 . . 101.89(11)
O2 Mo4 O9 . . 150.47(10)
O12 Mo4 O9 . . 83.53(8)
O11 Mo4 O9 . . 74.13(8)
N1 C1 C2 . . 120.9(3)
N1 C1 H1 . . 119.5
C2 C1 H1 . . 119.5
C3 C2 C1 . . 119.9(3)
C3 C2 H2 . . 120.1
C1 C2 H2 . . 120.1
C2 C3 C4 . . 118.3(3)
C2 C3 H3 . . 120.8
C4 C3 H3 . . 120.8
C5 C4 C3 . . 121.3(3)
C5 C4 H4 . . 119.4
C3 C4 H4 . . 119.4
N1 C5 C4 . . 118.6(3)
N1 C5 C6 . . 120.2(3)
C4 C5 C6 . . 121.3(3)
N2 C6 C7 . . 118.9(3)
N2 C6 C5 . . 118.1(3)
C7 C6 C5 . . 122.6(3)
C6 C7 C8 . . 119.8(3)
C6 C7 H7 . . 120.1
C8 C7 H7 . . 120.1
C9 C8 C7 . . 119.2(3)
C9 C8 H8 . . 120.4
C7 C8 H8 . . 120.4
C10 C9 C8 . . 120.6(3)
C10 C9 H9 . . 119.7
C8 C9 H9 . . 119.7
N2 C10 C9 . . 119.9(3)
N2 C10 H10 . . 120.1
C9 C10 H10 . . 120.1
N3 C11 C12 . . 121.4(3)
N3 C11 H11 . . 119.3
C12 C11 H11 . . 119.3
C13 C12 C11 . . 119.7(3)
C13 C12 H12 . . 120.1
C11 C12 H12 . . 120.1
C12 C13 C14 . . 118.6(3)
C12 C13 H13 . . 120.7
C14 C13 H13 . . 120.7
C15 C14 C13 . . 120.7(3)
C15 C14 H14 . . 119.6
C13 C14 H14 . . 119.6
N3 C15 C14 . . 119.0(3)
N3 C15 C16 . . 118.7(3)
C14 C15 C16 . . 122.2(3)
N4 C16 C17 . . 118.6(3)
N4 C16 C15 . . 119.1(3)
C17 C16 C15 . . 122.3(3)
C18 C17 C16 . . 120.6(3)
C18 C17 H17 . . 119.7
C16 C17 H17 . . 119.7
C17 C18 C19 . . 118.9(3)
C17 C18 H18 . . 120.6
C19 C18 H18 . . 120.6
C20 C19 C18 . . 119.6(3)
C20 C19 H19 . . 120.2
C18 C19 H19 . . 120.2
N4 C20 C19 . . 120.9(3)
N4 C20 H20 . . 119.6
C19 C20 H20 . . 119.6
O16 N1 C1 . . 119.0(2)
O16 N1 C5 . . 120.0(2)
C1 N1 C5 . . 121.0(2)
O17 N2 C10 . . 119.3(2)
O17 N2 C6 . . 119.0(2)
C10 N2 C6 . . 121.6(3)
O14 N3 C11 . . 119.8(3)
O14 N3 C15 . . 119.6(2)
C11 N3 C15 . . 120.6(3)
O15 N4 C20 . . 119.3(2)
O15 N4 C16 . . 119.3(2)
C20 N4 C16 . . 121.4(3)
Mo1 O5 Mo2 . 3_666 108.98(8)
Mo1 O5 Mo1 . 3_666 101.84(8)
Mo2 O5 Mo1 3_666 3_666 94.13(7)
Mo1 O9 Mo4 . . 127.21(9)
Mo1 O9 Mo3 . . 105.92(8)
Mo4 O9 Mo3 . . 94.32(7)
Mo3 O10 Mo2 . 3_666 142.50(11)
Mo3 O10 Mo1 . . 107.02(8)
Mo2 O10 Mo1 3_666 . 103.64(8)
Mo3 O11 Mo4 . . 117.66(11)
Mo2 O12 Mo4 . . 122.40(10)
Mo1 O13 Mo2 . . 114.93(9)
N3 O14 Co1 . . 113.92(15)
N4 O15 Co1 . . 118.40(16)
N1 O16 Co1 . . 113.79(15)
N2 O17 Co1 . . 120.56(15)
H1B O1W H1A . . 109(3)
Co1 O2W H2A . . 136(2)
Co1 O2W H2B . . 111(2)
H2A O2W H2B . . 110(2)
Co1 O3W H3A . . 128(2)
Co1 O3W H3B . . 111(2)
H3A O3W H3B . . 108(2)

loop_
_geom_bond_atom_site_label_1
_geom_bond_atom_site_label_2
_geom_bond_site_symmetry_2
_geom_bond_distance
_geom_bond_publ_flag
Co1 O15 . 2.061(2) yes
Co1 O16 . 2.0615(19) yes
Co1 O14 . 2.067(2) yes
Co1 O17 . 2.069(2) yes
Co1 O3W . 2.098(2) yes
Co1 O2W . 2.109(2) yes
Mo1 O6 . 1.693(2) yes
Mo1 O13 . 1.7475(19) yes
Mo1 O5 . 1.8811(18) yes
Mo1 O9 . 1.9020(19) yes
Mo1 O10 . 2.2526(19) yes
Mo1 O5 3_666 2.458(2) yes
Mo2 O4 . 1.692(2) yes
Mo2 O3 . 1.698(2) yes
Mo2 O12 . 1.8993(19) yes
Mo2 O10 3_666 2.0088(19) yes
Mo2 O5 3_666 2.2307(18) yes
Mo2 O13 . 2.3121(19) yes
Mo3 O8 . 1.691(2) yes
Mo3 O7 . 1.697(2) yes
Mo3 O11 . 1.846(2) yes
Mo3 O10 . 1.9118(19) yes
Mo3 O9 . 2.2899(19) yes
Mo4 O1 . 1.682(3) yes
Mo4 O2 . 1.696(2) yes
Mo4 O12 . 1.927(2) yes
Mo4 O11 . 1.974(2) yes
Mo4 O9 . 2.1675(19) yes
C1 N1 . 1.343(4) ?
C1 C2 . 1.372(4) ?
C1 H1 . 0.9300 ?
C2 C3 . 1.368(4) ?
C2 H2 . 0.9300 ?
C3 C4 . 1.385(4) ?
C3 H3 . 0.9300 ?
C4 C5 . 1.375(4) ?
C4 H4 . 0.9300 ?
C5 N1 . 1.359(3) ?
C5 C6 . 1.471(4) ?
C6 N2 . 1.362(4) ?
C6 C7 . 1.380(4) ?
C7 C8 . 1.389(5) ?
C7 H7 . 0.9300 ?
C8 C9 . 1.365(5) ?
C8 H8 . 0.9300 ?
C9 C10 . 1.364(5) ?
C9 H9 . 0.9300 ?
C10 N2 . 1.348(4) ?
C10 H10 . 0.9300 ?
C11 N3 . 1.336(4) ?
C11 C12 . 1.371(5) ?
C11 H11 . 0.9300 ?
C12 C13 . 1.366(5) ?
C12 H12 . 0.9300 ?
C13 C14 . 1.383(5) ?
C13 H13 . 0.9300 ?
C14 C15 . 1.378(4) ?
C14 H14 . 0.9300 ?
C15 N3 . 1.361(4) ?
C15 C16 . 1.475(4) ?
C16 N4 . 1.356(4) ?
C16 C17 . 1.387(4) ?
C17 C18 . 1.376(5) ?
C17 H17 . 0.9300 ?
C18 C19 . 1.387(5) ?
C18 H18 . 0.9300 ?
C19 C20 . 1.360(4) ?
C19 H19 . 0.9300 ?
C20 N4 . 1.348(4) ?
C20 H20 . 0.9300 ?
N1 O16 . 1.330(3) ?
N2 O17 . 1.341(3) ?
N3 O14 . 1.329(3) ?
N4 O15 . 1.328(3) ?
O5 Mo2 3_666 2.2307(18) ?
O5 Mo1 3_666 2.458(2) ?
O10 Mo2 3_666 2.0088(18) ?
O1W H1B . 0.836(17) ?
O1W H1A . 0.843(17) ?
O2W H2A . 0.84(4) ?
O2W H2B . 0.830(17) ?
O3W H3A . 0.837(17) ?
O3W H3B . 0.843(17) ?

loop_
_geom_hbond_atom_site_label_D
_geom_hbond_atom_site_label_H
_geom_hbond_atom_site_label_A
_geom_hbond_site_symmetry_A
_geom_hbond_distance_DH
_geom_hbond_distance_HA
_geom_hbond_distance_DA
_geom_hbond_angle_DHA
O1W H1A O12 3_667 0.843(17) 2.00(2) 2.819(3) 163(3)
O1W H1B O7 4_576 0.836(17) 2.14(2) 2.927(4) 158(3)
O2W H2A O6 . 0.84(4) 2.16(2) 2.930(3) 154(3)
O2W H2B O17 3_667 0.830(17) 1.88(2) 2.681(3) 162(3)
O3W H3A O1W . 0.837(17) 1.87(2) 2.689(4) 166(3)
O3W H3B O8 4_576 0.843(17) 2.00(2) 2.799(3) 157(3)

loop_
_geom_torsion_atom_site_label_1
_geom_torsion_atom_site_label_2
_geom_torsion_atom_site_label_3
_geom_torsion_atom_site_label_4
_geom_torsion_site_symmetry_1
_geom_torsion_site_symmetry_4
_geom_torsion
N1 C1 C2 C3 . . -0.6(5)
C1 C2 C3 C4 . . -1.1(5)
C2 C3 C4 C5 . . 1.8(5)
C3 C4 C5 N1 . . -0.9(5)
C3 C4 C5 C6 . . 179.3(3)
N1 C5 C6 N2 . . 63.7(4)
C4 C5 C6 N2 . . -116.4(3)
N1 C5 C6 C7 . . -123.3(3)
C4 C5 C6 C7 . . 56.6(5)
N2 C6 C7 C8 . . 0.7(5)
C5 C6 C7 C8 . . -172.2(3)
C6 C7 C8 C9 . . -1.0(6)
C7 C8 C9 C10 . . 0.5(6)
C8 C9 C10 N2 . . 0.3(5)
N3 C11 C12 C13 . . -0.6(6)
C11 C12 C13 C14 . . 1.6(5)
C12 C13 C14 C15 . . -1.8(5)
C13 C14 C15 N3 . . 1.0(5)
C13 C14 C15 C16 . . 176.9(3)
N3 C15 C16 N4 . . -63.4(4)
C14 C15 C16 N4 . . 120.6(3)
N3 C15 C16 C17 . . 118.8(3)
C14 C15 C16 C17 . . -57.2(4)
N4 C16 C17 C18 . . 1.6(5)
C15 C16 C17 C18 . . 179.4(3)
C16 C17 C18 C19 . . 0.1(5)
C17 C18 C19 C20 . . -1.2(5)
C18 C19 C20 N4 . . 0.7(5)
C2 C1 N1 O16 . . 179.0(3)
C2 C1 N1 C5 . . 1.6(4)
C4 C5 N1 O16 . . -178.2(3)
C6 C5 N1 O16 . . 1.6(4)
C4 C5 N1 C1 . . -0.9(4)
C6 C5 N1 C1 . . 179.0(3)
C9 C10 N2 O17 . . 176.1(3)
C9 C10 N2 C6 . . -0.7(5)
C7 C6 N2 O17 . . -176.6(3)
C5 C6 N2 O17 . . -3.4(4)
C7 C6 N2 C10 . . 0.1(4)
C5 C6 N2 C10 . . 173.4(3)
C12 C11 N3 O14 . . -179.2(3)
C12 C11 N3 C15 . . -0.3(5)
C14 C15 N3 O14 . . 179.0(2)
C16 C15 N3 O14 . . 2.9(4)
C14 C15 N3 C11 . . 0.1(4)
C16 C15 N3 C11 . . -176.0(3)
C19 C20 N4 O15 . . -176.0(3)
C19 C20 N4 C16 . . 0.9(5)
C17 C16 N4 O15 . . 174.9(3)
C15 C16 N4 O15 . . -3.0(4)
C17 C16 N4 C20 . . -2.1(4)
C15 C16 N4 C20 . . -180.0(3)
O6 Mo1 O5 Mo2 . 3_666 79.17(10)
O13 Mo1 O5 Mo2 . 3_666 -173.45(9)
O9 Mo1 O5 Mo2 . 3_666 -51.53(15)
O10 Mo1 O5 Mo2 . 3_666 -11.15(8)
O5 Mo1 O5 Mo2 3_666 3_666 -98.62(10)
O6 Mo1 O5 Mo1 . 3_666 177.79(8)
O13 Mo1 O5 Mo1 . 3_666 -74.83(9)
O9 Mo1 O5 Mo1 . 3_666 47.08(13)
O10 Mo1 O5 Mo1 . 3_666 87.47(8)
O5 Mo1 O5 Mo1 3_666 3_666 0.0
O6 Mo1 O9 Mo4 . . 154.83(12)
O13 Mo1 O9 Mo4 . . 47.22(13)
O5 Mo1 O9 Mo4 . . -73.78(16)
O10 Mo1 O9 Mo4 . . -114.10(13)
O5 Mo1 O9 Mo4 3_666 . -25.15(10)
O6 Mo1 O9 Mo3 . . -96.82(10)
O13 Mo1 O9 Mo3 . . 155.57(8)
O5 Mo1 O9 Mo3 . . 34.57(15)
O10 Mo1 O9 Mo3 . . -5.75(7)
O5 Mo1 O9 Mo3 3_666 . 83.20(8)
O1 Mo4 O9 Mo1 . . -143.12(14)
O2 Mo4 O9 Mo1 . . 49.7(3)
O12 Mo4 O9 Mo1 . . -43.86(12)
O11 Mo4 O9 Mo1 . . 117.67(14)
O1 Mo4 O9 Mo3 . . 103.13(10)
O2 Mo4 O9 Mo3 . . -64.0(2)
O12 Mo4 O9 Mo3 . . -157.60(8)
O11 Mo4 O9 Mo3 . . 3.92(8)
O8 Mo3 O9 Mo1 . . -60.6(3)
O7 Mo3 O9 Mo1 . . 114.01(10)
O11 Mo3 O9 Mo1 . . -134.91(12)
O10 Mo3 O9 Mo1 . . 6.81(8)
O8 Mo3 O9 Mo4 . . 70.1(3)
O7 Mo3 O9 Mo4 . . -115.28(9)
O11 Mo3 O9 Mo4 . . -4.21(9)
O10 Mo3 O9 Mo4 . . 137.52(9)
O8 Mo3 O10 Mo2 . 3_666 10.4(2)
O7 Mo3 O10 Mo2 . 3_666 119.74(18)
O11 Mo3 O10 Mo2 . 3_666 -99.11(19)
O9 Mo3 O10 Mo2 . 3_666 -149.31(19)
O8 Mo3 O10 Mo1 . . 153.98(11)
O7 Mo3 O10 Mo1 . . -96.73(11)
O11 Mo3 O10 Mo1 . . 44.42(15)
O9 Mo3 O10 Mo1 . . -5.78(7)
O6 Mo1 O10 Mo3 . . 109.21(10)
O13 Mo1 O10 Mo3 . . -74.6(3)
O5 Mo1 O10 Mo3 . . -146.08(11)
O9 Mo1 O10 Mo3 . . 6.93(9)
O5 Mo1 O10 Mo3 3_666 . -66.75(9)
O6 Mo1 O10 Mo2 . 3_666 -92.65(10)
O13 Mo1 O10 Mo2 . 3_666 83.5(3)
O5 Mo1 O10 Mo2 . 3_666 12.06(8)
O9 Mo1 O10 Mo2 . 3_666 165.07(11)
O5 Mo1 O10 Mo2 3_666 3_666 91.39(8)
O8 Mo3 O11 Mo4 . . -153.57(14)
O7 Mo3 O11 Mo4 . . 95.35(15)
O10 Mo3 O11 Mo4 . . -44.7(2)
O9 Mo3 O11 Mo4 . . 5.20(11)
O1 Mo4 O11 Mo3 . . -104.62(16)
O2 Mo4 O11 Mo3 . . 147.29(15)
O12 Mo4 O11 Mo3 . . 35.2(3)
O9 Mo4 O11 Mo3 . . -5.48(12)
O4 Mo2 O12 Mo4 . . 178.33(12)
O3 Mo2 O12 Mo4 . . 70.68(13)
O10 Mo2 O12 Mo4 3_666 . -49.2(2)
O5 Mo2 O12 Mo4 3_666 . -24.14(11)
O13 Mo2 O12 Mo4 . . -98.36(12)
O1 Mo4 O12 Mo2 . . -173.48(13)
O2 Mo4 O12 Mo2 . . -64.70(14)
O11 Mo4 O12 Mo2 . . 46.4(2)
O9 Mo4 O12 Mo2 . . 85.57(12)
O6 Mo1 O13 Mo2 . . -168.31(10)
O5 Mo1 O13 Mo2 . . 82.97(10)
O9 Mo1 O13 Mo2 . . -61.19(11)
O10 Mo1 O13 Mo2 . . 15.6(3)
O5 Mo1 O13 Mo2 3_666 . 7.61(8)
O4 Mo2 O13 Mo1 . . 177.15(12)
O3 Mo2 O13 Mo1 . . -9.6(5)
O12 Mo2 O13 Mo1 . . 74.05(11)
O10 Mo2 O13 Mo1 3_666 . -82.17(10)
O5 Mo2 O13 Mo1 3_666 . -8.58(9)
C11 N3 O14 Co1 . . -98.5(3)
C15 N3 O14 Co1 . . 82.6(3)
O15 Co1 O14 N3 . . -54.33(19)
O16 Co1 O14 N3 . . 124.75(18)
O3W Co1 O14 N3 . . -153.03(19)
O2W Co1 O14 N3 . . 29.98(19)
C20 N4 O15 Co1 . . -101.9(3)
C16 N4 O15 Co1 . . 81.1(3)
O14 Co1 O15 N4 . . -43.57(19)
O17 Co1 O15 N4 . . 138.07(19)
O3W Co1 O15 N4 . . 43.0(2)
O2W Co1 O15 N4 . . -134.8(2)
C1 N1 O16 Co1 . . 97.9(2)
C5 N1 O16 Co1 . . -84.6(3)
O14 Co1 O16 N1 . . -127.34(18)
O17 Co1 O16 N1 . . 50.93(18)
O3W Co1 O16 N1 . . 146.58(19)
O2W Co1 O16 N1 . . -35.80(18)
C10 N2 O17 Co1 . . 105.4(3)
C6 N2 O17 Co1 . . -77.8(3)
O15 Co1 O17 N2 . . -134.15(19)
O16 Co1 O17 N2 . . 46.62(19)
O3W Co1 O17 N2 . . -35.7(2)
O2W Co1 O17 N2 . . 141.5(2)
